data_4335660
loop_
_publ_author_name
'Mario Bakardjiev'
'Bohumil \<St\'ibr'
'Josef Holub'
'Zde\<nka Pad\<elkov\'a'
'Ale\<s R\%u\<zi\<cka'

_publ_section_title
;
 Carbon Insertion into arachno-6,9-C2B8H14 via Acyl Chlorides. Skeletal
 Alkylcarbonation (SAC) Reactions: A New Route for Tricarbollides
;
_journal_name_full 'Inorganic Chemistry'
_journal_page_first 9087
_journal_page_last 9093
_journal_paper_doi 10.1021/ic401293g
_journal_volume 52
_journal_year 2013
_chemical_formula_moiety 'C9 H15 B8, C8 H20 N'
_chemical_formula_sum 'C17 H35 B8 N'
_chemical_formula_weight 339.94
_chemical_name_systematic
;
 ?
;
_space_group_IT_number 14
_symmetry_cell_setting monoclinic
_symmetry_space_group_name_Hall '-P 2ybc'
_symmetry_space_group_name_H-M 'P 1 21/c 1'
_atom_sites_solution_hydrogens geom
_atom_sites_solution_primary direct
_atom_sites_solution_secondary difmap
_audit_creation_method SHELXL-97
_cell_angle_alpha 90
_cell_angle_beta 91.977(5)
_cell_angle_gamma 90
_cell_formula_units_Z 4
_cell_length_a 9.8570(6)
_cell_length_b 15.3321(9)
_cell_length_c 13.8940(9)
_cell_measurement_reflns_used 15241
_cell_measurement_temperature 150(1)
_cell_measurement_theta_max 27.4
_cell_measurement_theta_min 1
_cell_volume 2098.5(2)
_computing_cell_refinement 'COLLECT and DENZO'
_computing_data_collection 'COLLECT (Hooft, 1998) and DENZO (Otwinowski & Minor, 1997)'
_computing_data_reduction 'COLLECT and DENZO'
_computing_molecular_graphics 'PLATON (Spek, 2003)'
_computing_publication_material 'SHELXL-97 (Sheldrick, 2008)'
_computing_structure_refinement 'SHELXL-97 (Sheldrick, 1997)'
_computing_structure_solution 'SIR92 (Altomare et al., 1994)'
_diffrn_ambient_temperature 150(1)
_diffrn_detector_area_resol_mean 9.091
_diffrn_measured_fraction_theta_full 0.984
_diffrn_measured_fraction_theta_max 0.984
_diffrn_measurement_device_type 'Bruker Nonius KappaCCD area detector'
_diffrn_measurement_method '\f and \w scans to fill the Ewald sphere'
_diffrn_radiation_monochromator graphite
_diffrn_radiation_source 'fine-focus sealed tube'
_diffrn_radiation_type MoK\a
_diffrn_radiation_wavelength 0.71073
_diffrn_reflns_av_R_equivalents 0.0560
_diffrn_reflns_av_sigmaI/netI 0.0553
_diffrn_reflns_limit_h_max 12
_diffrn_reflns_limit_h_min -11
_diffrn_reflns_limit_k_max 19
_diffrn_reflns_limit_k_min -18
_diffrn_reflns_limit_l_max 17
_diffrn_reflns_limit_l_min -18
_diffrn_reflns_number 15075
_diffrn_reflns_theta_full 27.4
_diffrn_reflns_theta_max 27.4
_diffrn_reflns_theta_min 2.46
_diffrn_standards_number 0
_exptl_absorpt_coefficient_mu 0.055
_exptl_absorpt_correction_T_max 0.993
_exptl_absorpt_correction_T_min 0.988
_exptl_absorpt_correction_type integration
_exptl_absorpt_process_details
;
gaussian integration (Coppens, 1970)
;
_exptl_crystal_colour colourless
_exptl_crystal_density_diffrn 1.076
_exptl_crystal_description block
_exptl_crystal_F_000 736
_exptl_crystal_size_max 0.40
_exptl_crystal_size_mid 0.29
_exptl_crystal_size_min 0.20
_refine_diff_density_max 0.537
_refine_diff_density_min -0.477
_refine_diff_density_rms 0.060
_refine_ls_extinction_method none
_refine_ls_goodness_of_fit_ref 1.130
_refine_ls_hydrogen_treatment constr
_refine_ls_matrix_type full
_refine_ls_number_parameters 235
_refine_ls_number_reflns 4668
_refine_ls_number_restraints 0
_refine_ls_restrained_S_all 1.130
_refine_ls_R_factor_all 0.1218
_refine_ls_R_factor_gt 0.0763
_refine_ls_shift/su_max 0.000
_refine_ls_shift/su_mean 0.000
_refine_ls_structure_factor_coef Fsqd
_refine_ls_weighting_details 'calc w=1/[\s^2^(Fo^2^)+(0.0617P)^2^+2.4666P] where P=(Fo^2^+2Fc^2^)/3'
_refine_ls_weighting_scheme calc
_refine_ls_wR_factor_gt 0.1664
_refine_ls_wR_factor_ref 0.1991
_reflns_number_gt 3164
_reflns_number_total 4668
_reflns_threshold_expression >2sigma(I)
_cod_data_source_file ic401293g_si_001.cif
_cod_data_source_block shelxl
_cod_original_sg_symbol_H-M 'P 21/c'
_cod_database_code 4335660

loop_
_symmetry_equiv_pos_as_xyz
'x, y, z'
'-x, y+1/2, -z+1/2'
'-x, -y, -z'
'x, -y-1/2, z-1/2'

loop_
_atom_site_label
_atom_site_type_symbol
_atom_site_fract_x
_atom_site_fract_y
_atom_site_fract_z
_atom_site_U_iso_or_equiv
_atom_site_adp_type
_atom_site_occupancy
_atom_site_symmetry_multiplicity
_atom_site_calc_flag
_atom_site_refinement_flags
C9 C 0.7657(2) 0.21049(16) 0.16833(18) 0.0224(5) Uani 1 1 d .
H9 H 0.8060 0.2080 0.2431 0.027 Uiso 1 1 d R
C8 C 0.7005(2) 0.12296(16) 0.14157(17) 0.0197(5) Uani 1 1 d .
N1 N 0.1562(2) 0.10280(15) 0.31027(16) 0.0273(5) Uani 1 1 d .
C13 C 0.5955(3) -0.01901(16) 0.19258(18) 0.0254(5) Uani 1 1 d .
H13 H 0.5907 -0.0360 0.1283 0.030 Uiso 1 1 d R
C7 C 0.7679(2) 0.08517(17) 0.05268(17) 0.0234(5) Uani 1 1 d .
H7 H 0.8095 0.0203 0.0703 0.028 Uiso 1 1 d R
C12 C 0.6492(2) 0.06250(15) 0.21709(17) 0.0197(5) Uani 1 1 d .
C17 C 0.6527(2) 0.08586(17) 0.31357(17) 0.0224(5) Uani 1 1 d .
H17 H 0.6862 0.1404 0.3317 0.027 Uiso 1 1 d R
B5 B 0.7344(3) 0.2891(2) 0.0821(2) 0.0289(7) Uani 1 1 d .
H5 H 0.7252 0.3597 0.0941 0.035 Uiso 1 1 d R
B3 B 0.6072(3) 0.1274(2) 0.0326(2) 0.0238(6) Uani 1 1 d .
H3 H 0.5152 0.0900 0.0127 0.029 Uiso 1 1 d R
B11 B 0.8934(3) 0.1464(2) 0.0196(2) 0.0295(7) Uani 1 1 d .
H11 H 0.9926 0.1139 0.0164 0.035 Uiso 1 1 calc R
B10 B 0.8914(3) 0.2328(2) 0.0992(2) 0.0270(6) Uani 1 1 d .
H10 H 0.9897 0.2445 0.1368 0.032 Uiso 1 1 calc R
C15 C 0.5563(3) -0.05170(18) 0.35871(19) 0.0289(6) Uani 1 1 d .
H15 H 0.5273 -0.0900 0.4057 0.035 Uiso 1 1 d R
B2 B 0.7367(3) 0.1469(2) -0.0494(2) 0.0295(7) Uani 1 1 d .
H2 H 0.7289 0.1235 -0.1242 0.035 Uiso 1 1 d R
B1 B 0.6332(3) 0.2338(2) -0.0079(2) 0.0283(7) Uani 1 1 d .
H1 H 0.5577 0.2674 -0.0549 0.034 Uiso 1 1 d R
C22 C 0.2013(3) 0.0663(2) 0.40766(19) 0.0340(7) Uani 1 1 d .
H22A H 0.1992 0.0031 0.4043 0.041 Uiso 1 1 d R
H22B H 0.2947 0.0836 0.4209 0.041 Uiso 1 1 d R
B4 B 0.6049(3) 0.21554(19) 0.1148(2) 0.0244(6) Uani 1 1 d .
H4 H 0.5117 0.2368 0.1492 0.029 Uiso 1 1 d R
C24 C 0.1395(3) 0.20084(19) 0.3144(2) 0.0344(6) Uani 1 1 d .
H24A H 0.1131 0.2217 0.2506 0.041 Uiso 1 1 d R
H24B H 0.0662 0.2144 0.3567 0.041 Uiso 1 1 d R
C20 C 0.0182(2) 0.06726(18) 0.2777(2) 0.0290(6) Uani 1 1 d .
H20A H -0.0464 0.0811 0.3265 0.035 Uiso 1 1 d R
H20B H -0.0109 0.0975 0.2192 0.035 Uiso 1 1 d R
C16 C 0.6073(3) 0.02953(18) 0.38363(19) 0.0283(6) Uani 1 1 d .
H16 H 0.6114 0.0465 0.4479 0.034 Uiso 1 1 d R
B6 B 0.8150(3) 0.2465(2) -0.0183(2) 0.0315(7) Uani 1 1 d .
H6 H 0.8580 0.2892 -0.0730 0.038 Uiso 1 1 d R
C14 C 0.5495(3) -0.07500(17) 0.2623(2) 0.0283(6) Uani 1 1 d .
H14 H 0.5131 -0.1288 0.2443 0.034 Uiso 1 1 d R
C18 C 0.2640(3) 0.0761(2) 0.2405(2) 0.0390(7) Uani 1 1 d .
H18A H 0.3504 0.1004 0.2628 0.047 Uiso 1 1 d R
H18B H 0.2726 0.0131 0.2420 0.047 Uiso 1 1 d R
C25 C 0.2653(3) 0.2497(3) 0.3488(3) 0.0569(10) Uani 1 1 d .
H25A H 0.2870 0.2342 0.4145 0.068 Uiso 1 1 d R
H25B H 0.2488 0.3113 0.3445 0.068 Uiso 1 1 d R
H25C H 0.3399 0.2346 0.3094 0.068 Uiso 1 1 d R
C19 C 0.2372(3) 0.1046(3) 0.1377(2) 0.0522(10) Uani 1 1 d .
H19A H 0.1496 0.0839 0.1158 0.063 Uiso 1 1 d R
H19B H 0.3057 0.0808 0.0978 0.063 Uiso 1 1 d R
H19C H 0.2391 0.1671 0.1340 0.063 Uiso 1 1 d R
C21 C 0.0123(3) -0.0299(2) 0.2587(2) 0.0423(7) Uani 1 1 d .
H21A H 0.0683 -0.0438 0.2057 0.051 Uiso 1 1 d R
H21B H -0.0798 -0.0467 0.2434 0.051 Uiso 1 1 d R
H21C H 0.0446 -0.0608 0.3151 0.051 Uiso 1 1 d R
C23 C 0.1177(3) 0.0953(2) 0.4911(2) 0.0464(8) Uani 1 1 d .
H23A H 0.1269 0.1572 0.4997 0.056 Uiso 1 1 d R
H23B H 0.1484 0.0659 0.5488 0.056 Uiso 1 1 d R
H23C H 0.0241 0.0812 0.4774 0.056 Uiso 1 1 d R

loop_
_atom_site_aniso_label
_atom_site_aniso_U_11
_atom_site_aniso_U_22
_atom_site_aniso_U_33
_atom_site_aniso_U_23
_atom_site_aniso_U_13
_atom_site_aniso_U_12
C9 0.0228(11) 0.0185(12) 0.0256(13) 0.0035(10) -0.0029(9) -0.0017(10)
C8 0.0216(11) 0.0199(12) 0.0174(11) -0.0009(9) 0.0001(9) -0.0002(9)
N1 0.0195(10) 0.0350(12) 0.0276(12) 0.0049(10) 0.0015(8) 0.0080(9)
C13 0.0335(13) 0.0209(12) 0.0217(12) -0.0015(10) -0.0010(10) -0.0012(11)
C7 0.0239(11) 0.0274(13) 0.0189(12) 0.0004(10) 0.0026(9) 0.0079(10)
C12 0.0205(11) 0.0184(11) 0.0201(12) -0.0018(9) 0.0003(9) 0.0025(9)
C17 0.0223(11) 0.0248(13) 0.0201(12) -0.0015(10) -0.0002(9) -0.0010(10)
B5 0.0248(14) 0.0239(15) 0.0376(17) 0.0096(13) -0.0027(12) -0.0022(12)
B3 0.0204(12) 0.0304(15) 0.0204(14) 0.0007(12) -0.0014(10) -0.0006(11)
B11 0.0216(13) 0.0417(18) 0.0253(15) 0.0055(13) 0.0021(11) 0.0030(13)
B10 0.0192(13) 0.0339(16) 0.0276(15) 0.0106(13) -0.0035(11) -0.0024(12)
C15 0.0259(13) 0.0310(14) 0.0301(14) 0.0092(11) 0.0052(10) -0.0006(11)
B2 0.0258(14) 0.0418(18) 0.0210(14) 0.0037(13) 0.0027(11) 0.0014(13)
B1 0.0205(13) 0.0353(17) 0.0288(15) 0.0129(13) -0.0034(11) -0.0006(12)
C22 0.0339(14) 0.0408(16) 0.0270(14) 0.0050(12) -0.0027(11) 0.0147(12)
B4 0.0206(13) 0.0208(14) 0.0319(15) 0.0021(12) 0.0008(11) 0.0015(11)
C24 0.0288(14) 0.0342(16) 0.0401(16) 0.0061(13) 0.0003(11) 0.0026(12)
C20 0.0187(12) 0.0370(15) 0.0313(14) 0.0013(12) 0.0015(10) 0.0040(11)
C16 0.0274(13) 0.0364(15) 0.0211(13) 0.0013(11) 0.0033(10) -0.0005(11)
B6 0.0195(13) 0.0414(18) 0.0334(17) 0.0175(14) -0.0003(11) -0.0016(12)
C14 0.0285(13) 0.0190(13) 0.0373(15) 0.0027(11) 0.0007(11) -0.0028(10)
C18 0.0202(12) 0.064(2) 0.0335(15) -0.0028(14) 0.0041(11) 0.0099(13)
C25 0.0413(18) 0.052(2) 0.077(3) 0.001(2) 0.0014(17) -0.0152(16)
C19 0.0303(15) 0.094(3) 0.0328(17) 0.0030(18) 0.0078(12) 0.0078(17)
C21 0.0390(16) 0.0382(18) 0.0501(19) -0.0047(15) 0.0061(14) 0.0014(13)
C23 0.0449(17) 0.065(2) 0.0301(16) 0.0118(15) 0.0076(13) 0.0182(16)

loop_
_atom_type_symbol
_atom_type_description
_atom_type_scat_dispersion_real
_atom_type_scat_dispersion_imag
_atom_type_scat_source
C C 0.0033 0.0016 'International Tables Vol C Tables 4.2.6.8 and 6.1.1.4'
H H 0.0000 0.0000 'International Tables Vol C Tables 4.2.6.8 and 6.1.1.4'
B B 0.0013 0.0007 'International Tables Vol C Tables 4.2.6.8 and 6.1.1.4'
N N 0.0061 0.0033 'International Tables Vol C Tables 4.2.6.8 and 6.1.1.4'

loop_
_exptl_crystal_face_index_h
_exptl_crystal_face_index_k
_exptl_crystal_face_index_l
_exptl_crystal_face_perp_dist
0 0 1 0.143
0 0 -1 0.102
1 0 1 0.098
-1 0 0 0.189
0 -1 0 0.099
0 1 0 0.063
-1 0 1 0.144
0 -1 -1 0.097
0 -1 1 0.133

loop_
_geom_angle_atom_site_label_1
_geom_angle_atom_site_label_2
_geom_angle_atom_site_label_3
_geom_angle
C8 C9 B10 111.3(2)
C8 C9 B5 112.5(2)
B10 C9 B5 64.14(17)
C8 C9 B4 64.10(15)
B10 C9 B4 116.2(2)
B5 C9 B4 61.92(16)
C8 C9 H9 109.5
B10 C9 H9 107.9
B5 C9 H9 137.1
B4 C9 H9 134.7
C12 C8 C9 121.4(2)
C12 C8 C7 119.7(2)
C9 C8 C7 109.7(2)
C12 C8 B4 117.47(19)
C9 C8 B4 63.56(16)
C7 C8 B4 112.50(19)
C12 C8 B3 116.76(19)
C9 C8 B3 112.42(19)
C7 C8 B3 63.07(15)
B4 C8 B3 61.10(16)
C24 N1 C22 111.2(2)
C24 N1 C18 111.8(2)
C22 N1 C18 106.22(19)
C24 N1 C20 105.69(19)
C22 N1 C20 111.4(2)
C18 N1 C20 110.6(2)
C14 C13 C12 121.1(2)
C14 C13 H13 119.5
C12 C13 H13 119.5
C8 C7 B11 111.3(2)
C8 C7 B2 112.6(2)
B11 C7 B2 64.39(17)
C8 C7 B3 64.39(15)
B11 C7 B3 116.1(2)
B2 C7 B3 61.58(16)
C8 C7 H7 109.3
B11 C7 H7 107.7
B2 C7 H7 137.2
B3 C7 H7 135.1
C17 C12 C13 117.6(2)
C17 C12 C8 121.2(2)
C13 C12 C8 121.1(2)
C16 C17 C12 121.3(2)
C16 C17 H17 119.3
C12 C17 H17 119.4
C9 B5 B6 102.6(2)
C9 B5 B4 59.30(15)
B6 B5 B4 108.4(2)
C9 B5 B10 55.50(15)
B6 B5 B10 60.69(17)
B4 B5 B10 106.7(2)
C9 B5 B1 103.8(2)
B6 B5 B1 61.60(18)
B4 B5 B1 59.22(16)
B10 B5 B1 109.0(2)
C9 B5 H5 126.8
B6 B5 H5 121.9
B4 B5 H5 121.5
B10 B5 H5 122.2
B1 B5 H5 121.7
C7 B3 C8 52.54(13)
C7 B3 B1 105.0(2)
C8 B3 B1 103.7(2)
C7 B3 B2 59.18(15)
C8 B3 B2 101.27(18)
B1 B3 B2 61.08(17)
C7 B3 B4 102.38(19)
C8 B3 B4 59.22(15)
B1 B3 B4 60.01(17)
B2 B3 B4 108.2(2)
C7 B3 H3 126.1
C8 B3 H3 127.1
B1 B3 H3 122.3
B2 B3 H3 122.2
B4 B3 H3 122.2
C7 B11 B10 103.6(2)
C7 B11 B2 60.31(16)
B10 B11 B2 108.1(2)
C7 B11 B6 104.6(2)
B10 B11 B6 61.03(18)
B2 B11 B6 58.85(18)
C7 B11 H11 115.7
B10 B11 H11 113.8
B2 B11 H11 137.1
B6 B11 H11 138.8
C9 B10 B11 104.0(2)
C9 B10 B5 60.36(16)
B11 B10 B5 108.4(2)
C9 B10 B6 104.96(19)
B11 B10 B6 61.20(18)
B5 B10 B6 58.96(17)
C9 B10 H10 115.5
B11 B10 H10 113.5
B5 B10 H10 137.1
B6 B10 H10 138.8
C16 C15 C14 118.6(2)
C16 C15 H15 120.7
C14 C15 H15 120.7
C7 B2 B6 102.1(2)
C7 B2 B3 59.24(15)
B6 B2 B3 108.0(2)
C7 B2 B1 103.43(19)
B6 B2 B1 61.56(18)
B3 B2 B1 58.98(16)
C7 B2 B11 55.30(15)
B6 B2 B11 60.54(18)
B3 B2 B11 106.5(2)
B1 B2 B11 108.8(2)
C7 B2 H2 127.1
B6 B2 H2 122.1
B3 B2 H2 121.8
B1 B2 H2 121.8
B11 B2 H2 122.4
B3 B1 B4 60.60(16)
B3 B1 B5 107.5(2)
B4 B1 B5 60.03(17)
B3 B1 B2 59.94(17)
B4 B1 B2 107.8(2)
B5 B1 B2 105.5(2)
B3 B1 B6 106.3(2)
B4 B1 B6 106.5(2)
B5 B1 B6 58.32(17)
B2 B1 B6 58.46(18)
B3 B1 H1 121.6
B4 B1 H1 121.6
B5 B1 H1 122.9
B2 B1 H1 122.6
B6 B1 H1 123.5
C23 C22 N1 115.1(2)
C23 C22 H22A 108.6
N1 C22 H22A 108.7
C23 C22 H22B 108.2
N1 C22 H22B 108.4
H22A C22 H22B 107.6
C9 B4 C8 52.34(13)
C9 B4 B1 104.53(19)
C8 B4 B1 103.6(2)
C9 B4 B3 102.21(19)
C8 B4 B3 59.68(15)
B1 B4 B3 59.39(17)
C9 B4 B5 58.77(15)
C8 B4 B5 100.63(18)
B1 B4 B5 60.76(17)
B3 B4 B5 107.2(2)
C9 B4 H4 126.4
C8 B4 H4 127.2
B1 B4 H4 122.4
B3 B4 H4 122.4
B5 B4 H4 122.9
C25 C24 N1 114.5(2)
C25 C24 H24A 108.5
N1 C24 H24A 108.6
C25 C24 H24B 108.8
N1 C24 H24B 108.7
H24A C24 H24B 107.5
C21 C20 N1 115.7(2)
C21 C20 H20A 108.3
N1 C20 H20A 108.4
C21 C20 H20B 108.4
N1 C20 H20B 108.3
H20A C20 H20B 107.4
C15 C16 C17 120.6(2)
C15 C16 H16 119.7
C17 C16 H16 119.8
B5 B6 B2 108.2(2)
B5 B6 B10 60.36(17)
B2 B6 B10 106.9(2)
B5 B6 B11 106.8(2)
B2 B6 B11 60.60(18)
B10 B6 B11 57.77(17)
B5 B6 B1 60.07(17)
B2 B6 B1 59.97(17)
B10 B6 B1 107.6(2)
B11 B6 B1 107.6(2)
B5 B6 H6 121.6
B2 B6 H6 121.6
B10 B6 H6 122.8
B11 B6 H6 122.8
B1 B6 H6 121.6
C13 C14 C15 120.7(2)
C13 C14 H14 119.6
C15 C14 H14 119.6
C19 C18 N1 115.0(2)
C19 C18 H18A 108.3
N1 C18 H18A 108.6
C19 C18 H18B 108.7
N1 C18 H18B 108.5
H18A C18 H18B 107.5
C24 C25 H25A 109.4
C24 C25 H25B 109.4
H25A C25 H25B 109.5
C24 C25 H25C 109.7
H25A C25 H25C 109.5
H25B C25 H25C 109.5
C18 C19 H19A 109.3
C18 C19 H19B 109.4
H19A C19 H19B 109.5
C18 C19 H19C 109.7
H19A C19 H19C 109.5
H19B C19 H19C 109.5
C20 C21 H21A 109.4
C20 C21 H21B 109.5
H21A C21 H21B 109.5
C20 C21 H21C 109.5
H21A C21 H21C 109.5
H21B C21 H21C 109.5
C22 C23 H23A 109.6
C22 C23 H23B 109.8
H23A C23 H23B 109.5
C22 C23 H23C 109.1
H23A C23 H23C 109.5
H23B C23 H23C 109.5

loop_
_geom_bond_atom_site_label_1
_geom_bond_atom_site_label_2
_geom_bond_distance
C9 C8 1.528(3)
C9 B10 1.630(4)
C9 B5 1.719(4)
C9 B4 1.729(4)
C9 H9 1.1000
C8 C12 1.501(3)
C8 C7 1.536(3)
C8 B4 1.737(4)
C8 B3 1.745(4)
N1 C24 1.513(4)
N1 C22 1.517(3)
N1 C18 1.519(3)
N1 C20 1.520(3)
C13 C14 1.382(4)
C13 C12 1.395(3)
C13 H13 0.9300
C7 B11 1.631(4)
C7 B2 1.724(4)
C7 B3 1.725(4)
C7 H7 1.1000
C12 C17 1.387(3)
C17 C16 1.387(4)
C17 H17 0.9300
B5 B6 1.755(5)
B5 B4 1.774(4)
B5 B10 1.780(4)
B5 B1 1.787(4)
B5 H5 1.1000
B3 B1 1.748(4)
B3 B2 1.766(4)
B3 B4 1.770(4)
B3 H3 1.1000
B11 B10 1.727(5)
B11 B2 1.790(4)
B11 B6 1.788(5)
B11 H11 1.1000
B10 B6 1.786(4)
B10 H10 1.1000
C15 C16 1.383(4)
C15 C14 1.386(4)
C15 H15 0.9301
B2 B6 1.758(5)
B2 B1 1.786(5)
B2 H2 1.1001
B1 B4 1.759(4)
B1 B6 1.814(4)
B1 H1 1.1000
C22 C23 1.512(4)
C22 H22A 0.9700
C22 H22B 0.9700
B4 H4 1.1000
C24 C25 1.512(4)
C24 H24A 0.9700
C24 H24B 0.9700
C20 C21 1.513(4)
C20 H20A 0.9700
C20 H20B 0.9701
C16 H16 0.9300
B6 H6 1.1001
C14 H14 0.9300
C18 C19 1.509(4)
C18 H18A 0.9700
C18 H18B 0.9699
C25 H25A 0.9600
C25 H25B 0.9600
C25 H25C 0.9599
C19 H19A 0.9599
C19 H19B 0.9600
C19 H19C 0.9600
C21 H21A 0.9600
C21 H21B 0.9600
C21 H21C 0.9600
C23 H23A 0.9600
C23 H23B 0.9601
C23 H23C 0.9600
